data_8103329
loop_
_publ_author_name
'Bo Xiao'

_publ_section_title
;
 Crystal structure of
 triaqua(4-hydroxyphthalato-kO)(1,10-phenanthroline-k2N,N')cobalt(II)
 hydrate, Co(H2O)3(C8H4O5)(C12H8N2) &#x00B7; H2O
;
_journal_issue 2
_journal_name_full 'Zeitschrift f\"ur Kristallographie - New Crystal Structures'
_journal_page_first 125
_journal_volume 227
_journal_year 2012
_chemical_formula_sum 'C20 H20 Co N2 O9'
_chemical_formula_weight 491.31
_space_group_IT_number 14
_symmetry_cell_setting monoclinic
_symmetry_space_group_name_Hall '-P 2yn'
_symmetry_space_group_name_H-M 'P 1 21/n 1'
_atom_sites_solution_hydrogens geom
_atom_sites_solution_primary direct
_atom_sites_solution_secondary difmap
_audit_creation_method SHELXL-97
_audit_update_record
;
2011-09-03 # Formatted by publCIF
;
_cell_angle_alpha 90.00
_cell_angle_beta 92.585(3)
_cell_angle_gamma 90.00
_cell_formula_units_Z 4
_cell_length_a 7.5748(3)
_cell_length_b 13.4983(5)
_cell_length_c 20.5241(7)
_cell_measurement_reflns_used 7259
_cell_measurement_temperature 293(2)
_cell_measurement_theta_max 26.3150
_cell_measurement_theta_min 3.1713
_cell_volume 2096.39(13)
_computing_cell_refinement 'Bruker FRAMBO'
_computing_data_collection 'Bruker FRAMBO'
_computing_data_reduction 'Bruker SAINT'
_computing_molecular_graphics 'Bruker SHELXTL'
_computing_publication_material 'Bruker SHELXTL'
_computing_structure_refinement 'SHELXL-97 (Sheldrick, 1997)'
_computing_structure_solution 'SHELXS-97 (Sheldrick, 1990)'
_diffrn_ambient_temperature 293(2)
_diffrn_detector_area_resol_mean 16.2542
_diffrn_measured_fraction_theta_full 0.998
_diffrn_measured_fraction_theta_max 0.998
_diffrn_measurement_device_type 'Xcalibur, Eos, Gemini'
_diffrn_measurement_method 'phi and omega scans'
_diffrn_radiation_monochromator graphite
_diffrn_radiation_source 'Enhance (Mo) X-ray Source'
_diffrn_radiation_type MoK\a
_diffrn_radiation_wavelength 0.71073
_diffrn_reflns_av_R_equivalents 0.0282
_diffrn_reflns_av_sigmaI/netI 0.0288
_diffrn_reflns_limit_h_max 9
_diffrn_reflns_limit_h_min -9
_diffrn_reflns_limit_k_max 16
_diffrn_reflns_limit_k_min -8
_diffrn_reflns_limit_l_max 24
_diffrn_reflns_limit_l_min -24
_diffrn_reflns_number 13542
_diffrn_reflns_theta_full 25.50
_diffrn_reflns_theta_max 25.50
_diffrn_reflns_theta_min 3.18
_diffrn_standards_number 0
_exptl_absorpt_coefficient_mu 0.875
_exptl_absorpt_correction_T_max 0.8800
_exptl_absorpt_correction_T_min 0.8242
_exptl_absorpt_correction_type multi-scan
_exptl_absorpt_process_details sadabs
_exptl_crystal_colour pink
_exptl_crystal_density_diffrn 1.557
_exptl_crystal_density_method 'not measured'
_exptl_crystal_description block
_exptl_crystal_F_000 1012
_exptl_crystal_size_max 0.23
_exptl_crystal_size_mid 0.18
_exptl_crystal_size_min 0.15
_refine_diff_density_max 0.338
_refine_diff_density_min -0.235
_refine_diff_density_rms 0.050
_refine_ls_extinction_method none
_refine_ls_goodness_of_fit_ref 1.074
_refine_ls_hydrogen_treatment constr
_refine_ls_matrix_type full
_refine_ls_number_parameters 299
_refine_ls_number_reflns 3899
_refine_ls_number_restraints 0
_refine_ls_restrained_S_all 1.074
_refine_ls_R_factor_all 0.0430
_refine_ls_R_factor_gt 0.0341
_refine_ls_shift/su_max 0.000
_refine_ls_shift/su_mean 0.000
_refine_ls_structure_factor_coef Fsqd
_refine_ls_weighting_details 'calc w=1/[\s^2^(Fo^2^)+(0.0377P)^2^+1.1588P] where P=(Fo^2^+2Fc^2^)/3'
_refine_ls_weighting_scheme calc
_refine_ls_wR_factor_gt 0.0847
_refine_ls_wR_factor_ref 0.0893
_reflns_number_gt 3351
_reflns_number_total 3899
_reflns_threshold_expression >2sigma(I)
_cod_data_source_file 1267-3669.cff
_cod_data_source_block a
_cod_depositor_comments
;
The following automatic conversions were performed:

'_symmetry_cell_setting' value 'Monoclinic' changed to 'monoclinic'
according to /home/saulius/struct/CIF-dictionaries/cif_core.dic
dictionary named 'cif_core.dic' version 2.4.1 from 2010-06-29.

Automatic conversion script
Id: cif_fix_values 1891 2012-01-12 08:04:46Z andrius 
;
_cod_original_sg_symbol_H-M P2(1)/n
_cod_database_code 8103329

loop_
_symmetry_equiv_pos_as_xyz
'x, y, z'
'-x+1/2, y+1/2, -z+1/2'
'-x, -y, -z'
'x-1/2, -y-1/2, z-1/2'

loop_
_atom_site_label
_atom_site_type_symbol
_atom_site_fract_x
_atom_site_fract_y
_atom_site_fract_z
_atom_site_U_iso_or_equiv
_atom_site_adp_type
_atom_site_occupancy
_atom_site_symmetry_multiplicity
_atom_site_calc_flag
_atom_site_refinement_flags
_atom_site_disorder_assembly
_atom_site_disorder_group
Co1 Co 0.72047(4) 0.30642(2) 0.529281(14) 0.02548(11) Uani 1 1 d . . .
O1 O 0.4506(2) 0.38182(14) 0.64614(9) 0.0434(5) Uani 1 1 d . A .
O2 O 0.71186(19) 0.40975(12) 0.60498(7) 0.0305(4) Uani 1 1 d . A .
O3 O 1.0146(2) 0.56613(13) 0.62384(8) 0.0337(4) Uani 1 1 d . . .
O4 O 0.8170(2) 0.60047(13) 0.54388(7) 0.0330(4) Uani 1 1 d . . .
O6 O 0.4451(2) 0.30415(13) 0.52174(8) 0.0358(4) Uani 1 1 d . . .
H1W H 0.4041 0.3294 0.5559 0.054 Uiso 1 1 d R . .
H2W H 0.3820 0.3375 0.4944 0.054 Uiso 1 1 d R . .
O7 O 0.9957(2) 0.30242(13) 0.54730(8) 0.0337(4) Uani 1 1 d . . .
H3W H 1.0459 0.3367 0.5187 0.051 Uiso 1 1 d R . .
H4W H 1.0302 0.3321 0.5821 0.051 Uiso 1 1 d R . .
O8 O 0.7371(2) 0.42970(13) 0.46807(8) 0.0346(4) Uani 1 1 d . . .
H5W H 0.8243 0.4228 0.4438 0.052 Uiso 1 1 d R . .
H6W H 0.7530 0.4735 0.4975 0.052 Uiso 1 1 d R . .
O9 O 0.3897(2) 0.88275(14) 0.83252(9) 0.0418(5) Uani 1 1 d . . .
H7W H 0.4296 0.9396 0.8433 0.063 Uiso 1 1 d R . .
H8W H 0.2775 0.8856 0.8311 0.063 Uiso 1 1 d R . .
N1 N 0.6935(2) 0.17111(15) 0.58142(10) 0.0304(4) Uani 1 1 d . . .
N2 N 0.7560(3) 0.19882(16) 0.45375(10) 0.0321(5) Uani 1 1 d . . .
C1 C 0.5910(3) 0.53731(18) 0.66756(10) 0.0275(5) Uani 1 1 d . A .
C2 C 0.7224(3) 0.60497(17) 0.65204(10) 0.0261(5) Uani 1 1 d . . .
C3 C 0.7269(3) 0.69807(18) 0.68062(11) 0.0318(5) Uani 1 1 d . A .
H3 H 0.8159 0.7422 0.6706 0.038 Uiso 1 1 calc R . .
C4 C 0.6013(3) 0.72667(19) 0.72385(12) 0.0341(6) Uani 1 1 d . . .
H4 H 0.6053 0.7916 0.7430 0.041 Uiso 0.177(5) 1 d PR A 2
O5' O 0.3498(16) 0.6851(9) 0.7823(6) 0.060(4) Uani 0.177(5) 1 d P A 2
H5' H 0.3614 0.7470 0.7888 0.089 Uiso 0.177(5) 1 d PR A 2
C5 C 0.4690(3) 0.6605(2) 0.73914(12) 0.0358(6) Uani 1 1 d . A .
H5A H 0.3812 0.6793 0.7691 0.043 Uiso 0.823(5) 1 d PR A 1
O5 O 0.6165(3) 0.81875(17) 0.74885(11) 0.0477(8) Uani 0.823(5) 1 d P A 1
H5 H 0.5330 0.8295 0.7742 0.072 Uiso 0.823(5) 1 d PR A 1
C6 C 0.4655(3) 0.56749(19) 0.71079(11) 0.0331(6) Uani 1 1 d . . .
H6A H 0.3762 0.5236 0.7210 0.040 Uiso 1 1 calc R A .
C7 C 0.5828(3) 0.43622(18) 0.63784(11) 0.0288(5) Uani 1 1 d . . .
C8 C 0.8612(3) 0.58617(17) 0.60313(11) 0.0266(5) Uani 1 1 d . . .
C9 C 0.6528(3) 0.1585(2) 0.64248(13) 0.0412(6) Uani 1 1 d . . .
H9 H 0.6341 0.2143 0.6679 0.049 Uiso 1 1 calc R . .
C10 C 0.6365(4) 0.0653(2) 0.67075(14) 0.0523(8) Uani 1 1 d . . .
H10 H 0.6067 0.0592 0.7140 0.063 Uiso 1 1 calc R . .
C11 C 0.6649(4) -0.0169(2) 0.63408(16) 0.0559(8) Uani 1 1 d . . .
H11 H 0.6560 -0.0796 0.6524 0.067 Uiso 1 1 calc R . .
C12 C 0.7075(3) -0.0068(2) 0.56892(14) 0.0430(7) Uani 1 1 d . . .
C13 C 0.7404(4) -0.0889(2) 0.52687(17) 0.0585(9) Uani 1 1 d . . .
H13 H 0.7338 -0.1531 0.5432 0.070 Uiso 1 1 calc R . .
C14 C 0.7803(4) -0.0754(2) 0.46476(17) 0.0583(8) Uani 1 1 d . . .
H14 H 0.8040 -0.1301 0.4390 0.070 Uiso 1 1 calc R . .
C15 C 0.7873(3) 0.0216(2) 0.43720(14) 0.0436(7) Uani 1 1 d . . .
C16 C 0.8238(4) 0.0409(3) 0.37218(15) 0.0574(8) Uani 1 1 d . . .
H16 H 0.8494 -0.0111 0.3445 0.069 Uiso 1 1 calc R . .
C17 C 0.8220(4) 0.1352(3) 0.34946(14) 0.0577(9) Uani 1 1 d . . .
H17 H 0.8440 0.1477 0.3060 0.069 Uiso 1 1 calc R . .
C18 C 0.7869(4) 0.2134(2) 0.39156(13) 0.0469(7) Uani 1 1 d . . .
H18 H 0.7852 0.2778 0.3753 0.056 Uiso 1 1 calc R . .
C19 C 0.7555(3) 0.10409(19) 0.47666(12) 0.0315(5) Uani 1 1 d . . .
C20 C 0.7197(3) 0.08978(18) 0.54415(12) 0.0311(5) Uani 1 1 d . . .

loop_
_atom_site_aniso_label
_atom_site_aniso_U_11
_atom_site_aniso_U_22
_atom_site_aniso_U_33
_atom_site_aniso_U_23
_atom_site_aniso_U_13
_atom_site_aniso_U_12
Co1 0.02590(17) 0.02074(18) 0.03005(18) -0.00128(13) 0.00408(12) -0.00009(12)
O1 0.0330(9) 0.0367(11) 0.0622(12) -0.0116(9) 0.0192(8) -0.0089(8)
O2 0.0270(8) 0.0305(10) 0.0348(9) -0.0082(7) 0.0097(7) -0.0010(7)
O3 0.0266(8) 0.0366(11) 0.0382(9) 0.0035(8) 0.0047(7) 0.0027(7)
O4 0.0335(9) 0.0399(11) 0.0260(8) 0.0040(7) 0.0070(7) 0.0035(7)
O6 0.0278(8) 0.0363(11) 0.0432(10) -0.0016(8) -0.0003(7) 0.0009(7)
O7 0.0281(8) 0.0372(11) 0.0362(9) 0.0016(8) 0.0066(7) -0.0005(7)
O8 0.0395(9) 0.0295(10) 0.0354(9) 0.0001(7) 0.0091(7) 0.0014(7)
O9 0.0303(9) 0.0430(12) 0.0528(11) -0.0147(9) 0.0092(8) -0.0017(8)
N1 0.0271(10) 0.0270(11) 0.0372(11) 0.0018(9) 0.0012(8) -0.0002(8)
N2 0.0328(10) 0.0300(12) 0.0333(11) -0.0027(9) 0.0010(8) -0.0020(9)
C1 0.0296(12) 0.0273(13) 0.0260(11) -0.0004(10) 0.0060(9) 0.0016(10)
C2 0.0287(11) 0.0248(13) 0.0250(11) 0.0009(9) 0.0030(9) 0.0028(9)
C3 0.0389(13) 0.0269(13) 0.0307(12) 0.0022(10) 0.0114(10) -0.0031(10)
C4 0.0463(14) 0.0251(13) 0.0316(13) -0.0030(10) 0.0099(11) 0.0026(11)
O5' 0.069(8) 0.047(8) 0.067(8) -0.021(6) 0.048(6) -0.008(6)
C5 0.0398(14) 0.0372(16) 0.0317(13) -0.0035(11) 0.0167(10) 0.0045(11)
O5 0.0633(16) 0.0305(14) 0.0519(15) -0.0117(11) 0.0306(12) -0.0044(11)
C6 0.0348(13) 0.0315(14) 0.0341(13) -0.0015(11) 0.0128(10) -0.0012(11)
C7 0.0282(12) 0.0280(13) 0.0307(12) -0.0004(10) 0.0061(9) 0.0006(10)
C8 0.0295(12) 0.0185(12) 0.0325(12) 0.0008(9) 0.0078(9) -0.0004(9)
C9 0.0470(15) 0.0380(16) 0.0383(15) 0.0034(12) -0.0025(12) -0.0018(12)
C10 0.0684(19) 0.049(2) 0.0396(16) 0.0139(14) -0.0011(14) -0.0083(15)
C11 0.067(2) 0.0328(17) 0.066(2) 0.0187(15) -0.0125(16) -0.0123(15)
C12 0.0422(15) 0.0267(15) 0.0589(18) 0.0049(13) -0.0109(13) -0.0041(11)
C13 0.071(2) 0.0210(16) 0.082(2) -0.0027(15) -0.0107(18) -0.0003(14)
C14 0.069(2) 0.0283(17) 0.076(2) -0.0180(16) -0.0054(17) 0.0057(15)
C15 0.0418(15) 0.0349(16) 0.0538(17) -0.0156(13) -0.0010(12) 0.0031(12)
C16 0.067(2) 0.050(2) 0.0559(19) -0.0264(16) 0.0101(15) 0.0006(16)
C17 0.076(2) 0.063(2) 0.0350(15) -0.0144(15) 0.0120(14) -0.0101(17)
C18 0.0589(18) 0.0413(18) 0.0407(15) -0.0059(13) 0.0040(13) -0.0093(14)
C19 0.0238(11) 0.0253(13) 0.0452(14) -0.0074(11) -0.0022(10) -0.0015(10)
C20 0.0234(11) 0.0253(13) 0.0439(14) -0.0030(11) -0.0057(10) -0.0005(9)

loop_
_atom_type_symbol
_atom_type_description
_atom_type_scat_dispersion_real
_atom_type_scat_dispersion_imag
_atom_type_scat_source
C C 0.0033 0.0016 'International Tables Vol C Tables 4.2.6.8 and 6.1.1.4'
H H 0.0000 0.0000 'International Tables Vol C Tables 4.2.6.8 and 6.1.1.4'
N N 0.0061 0.0033 'International Tables Vol C Tables 4.2.6.8 and 6.1.1.4'
O O 0.0106 0.0060 'International Tables Vol C Tables 4.2.6.8 and 6.1.1.4'
Co Co 0.3494 0.9721 'International Tables Vol C Tables 4.2.6.8 and 6.1.1.4'

loop_
_geom_angle_atom_site_label_1
_geom_angle_atom_site_label_2
_geom_angle_atom_site_label_3
_geom_angle
O6 Co1 O2 90.02(6)
O6 Co1 O8 93.11(7)
O2 Co1 O8 85.43(7)
O6 Co1 O7 173.68(7)
O2 Co1 O7 87.15(6)
O8 Co1 O7 92.29(6)
O6 Co1 N1 84.63(7)
O2 Co1 N1 101.05(7)
O8 Co1 N1 173.11(7)
O7 Co1 N1 90.37(7)
O6 Co1 N2 95.40(7)
O2 Co1 N2 174.49(7)
O8 Co1 N2 95.25(7)
O7 Co1 N2 87.36(7)
N1 Co1 N2 78.52(8)
C7 O2 Co1 129.47(15)
Co1 O6 H1W 109.6
Co1 O6 H2W 124.9
H1W O6 H2W 96.7
Co1 O7 H3W 109.6
Co1 O7 H4W 113.7
H3W O7 H4W 101.1
Co1 O8 H5W 109.5
Co1 O8 H6W 97.9
H5W O8 H6W 113.8
H7W O9 H8W 108.1
C9 N1 C20 118.6(2)
C9 N1 Co1 128.39(18)
C20 N1 Co1 112.98(16)
C18 N2 C19 118.4(2)
C18 N2 Co1 128.94(19)
C19 N2 Co1 112.51(15)
C6 C1 C2 117.9(2)
C6 C1 C7 120.7(2)
C2 C1 C7 121.34(19)
C3 C2 C1 120.0(2)
C3 C2 C8 115.5(2)
C1 C2 C8 124.5(2)
C4 C3 C2 121.3(2)
C4 C3 H3 119.4
C2 C3 H3 119.4
O5 C4 C3 116.8(2)
O5 C4 C5 123.9(2)
C3 C4 C5 119.3(2)
O5 C4 H4 3.6
C3 C4 H4 120.4
C5 C4 H4 120.3
C5 O5' H5' 106.3
C5 O5' H5A 4.7
H5' O5' H5A 104.6
O5' C5 C6 120.3(6)
O5' C5 C4 120.4(6)
C6 C5 C4 119.3(2)
O5' C5 H5A 1.8
C6 C5 H5A 120.6
C4 C5 H5A 120.2
C4 O5 H4 8.7
C4 O5 H5 109.7
H4 O5 H5 101.0
C5 C6 C1 122.3(2)
C5 C6 H6A 118.9
C1 C6 H6A 118.9
O1 C7 O2 123.1(2)
O1 C7 C1 119.7(2)
O2 C7 C1 117.2(2)
O3 C8 O4 124.3(2)
O3 C8 C2 118.4(2)
O4 C8 C2 116.97(19)
N1 C9 C10 122.8(3)
N1 C9 H9 118.6
C10 C9 H9 118.6
C11 C10 C9 119.1(3)
C11 C10 H10 120.5
C9 C10 H10 120.5
C10 C11 C12 119.9(3)
C10 C11 H11 120.1
C12 C11 H11 120.1
C11 C12 C20 117.4(3)
C11 C12 C13 123.7(3)
C20 C12 C13 119.0(3)
C14 C13 C12 121.4(3)
C14 C13 H13 119.3
C12 C13 H13 119.3
C13 C14 C15 121.2(3)
C13 C14 H14 119.4
C15 C14 H14 119.4
C16 C15 C19 116.7(3)
C16 C15 C14 124.1(3)
C19 C15 C14 119.2(3)
C17 C16 C15 120.3(3)
C17 C16 H16 119.9
C15 C16 H16 119.9
C16 C17 C18 119.7(3)
C16 C17 H17 120.1
C18 C17 H17 120.1
N2 C18 C17 122.1(3)
N2 C18 H18 119.0
C17 C18 H18 119.0
N2 C19 C15 122.8(2)
N2 C19 C20 117.6(2)
C15 C19 C20 119.6(2)
N1 C20 C12 122.2(2)
N1 C20 C19 118.2(2)
C12 C20 C19 119.5(2)

loop_
_geom_bond_atom_site_label_1
_geom_bond_atom_site_label_2
_geom_bond_distance
Co1 O6 2.0849(15)
Co1 O2 2.0911(16)
Co1 O8 2.0922(17)
Co1 O7 2.1013(15)
Co1 N1 2.131(2)
Co1 N2 2.150(2)
O1 C7 1.259(3)
O2 C7 1.264(3)
O3 C8 1.249(3)
O4 C8 1.262(3)
O6 H1W 0.8500
O6 H2W 0.8500
O7 H3W 0.8500
O7 H4W 0.8499
O8 H5W 0.8500
O8 H6W 0.8501
O9 H7W 0.8500
O9 H8W 0.8500
N1 C9 1.315(3)
N1 C20 1.358(3)
N2 C18 1.323(3)
N2 C19 1.362(3)
C1 C6 1.390(3)
C1 C2 1.399(3)
C1 C7 1.495(3)
C2 C3 1.387(3)
C2 C8 1.507(3)
C3 C4 1.385(3)
C3 H3 0.9300
C4 O5 1.348(3)
C4 C5 1.389(4)
C4 H4 0.9600
O5' C5 1.335(10)
O5' H5' 0.8500
O5' H5A 0.3769
C5 C6 1.384(4)
C5 H5A 0.9601
O5 H4 0.3942
O5 H5 0.8499
C6 H6A 0.9300
C9 C10 1.394(4)
C9 H9 0.9300
C10 C11 1.364(5)
C10 H10 0.9300
C11 C12 1.396(4)
C11 H11 0.9300
C12 C20 1.404(4)
C12 C13 1.434(4)
C13 C14 1.336(4)
C13 H13 0.9300
C14 C15 1.428(4)
C14 H14 0.9300
C15 C16 1.399(4)
C15 C19 1.404(3)
C16 C17 1.355(5)
C16 H16 0.9300
C17 C18 1.398(4)
C17 H17 0.9300
C18 H18 0.9300
C19 C20 1.436(3)

loop_
_geom_hbond_atom_site_label_D
_geom_hbond_atom_site_label_H
_geom_hbond_atom_site_label_A
_geom_hbond_distance_DH
_geom_hbond_distance_HA
_geom_hbond_distance_DA
_geom_hbond_angle_DHA
_geom_hbond_site_symmetry_A
O6 H1W O1 0.85 2.00 2.759(3) 148.1 .
O6 H2W O4 0.85 1.87 2.678(2) 159.3 3_666
O7 H3W O4 0.85 1.89 2.734(2) 172.0 3_766
O7 H4W O9 0.85 1.95 2.796(3) 172.3 2_646
O8 H5W O3 0.85 1.90 2.724(2) 164.5 3_766
O8 H6W O4 0.85 2.01 2.831(2) 162.5 .
O8 H6W O2 0.85 2.40 2.838(2) 112.5 .
O9 H7W O3 0.85 1.88 2.719(3) 170.4 2_656
O9 H8W O1 0.85 1.81 2.635(2) 162.6 2_556
O5' H5' O9 0.85 2.05 2.871(12) 163.1 .
O5 H5 O9 0.85 1.80 2.629(3) 164.4 .

loop_
_geom_torsion_atom_site_label_1
_geom_torsion_atom_site_label_2
_geom_torsion_atom_site_label_3
_geom_torsion_atom_site_label_4
_geom_torsion
O6 Co1 O2 C7 13.1(2)
O8 Co1 O2 C7 106.2(2)
O7 Co1 O2 C7 -161.2(2)
N1 Co1 O2 C7 -71.4(2)
N2 Co1 O2 C7 -156.4(7)
O6 Co1 N1 C9 -78.9(2)
O2 Co1 N1 C9 10.0(2)
O8 Co1 N1 C9 -150.0(5)
O7 Co1 N1 C9 97.2(2)
N2 Co1 N1 C9 -175.6(2)
O6 Co1 N1 C20 99.67(15)
O2 Co1 N1 C20 -171.37(15)
O8 Co1 N1 C20 28.6(6)
O7 Co1 N1 C20 -84.20(15)
N2 Co1 N1 C20 3.03(15)
O6 Co1 N2 C18 96.8(2)
O2 Co1 N2 C18 -93.7(8)
O8 Co1 N2 C18 3.1(2)
O7 Co1 N2 C18 -88.9(2)
N1 Co1 N2 C18 -179.8(2)
O6 Co1 N2 C19 -87.33(16)
O2 Co1 N2 C19 82.2(8)
O8 Co1 N2 C19 179.04(15)
O7 Co1 N2 C19 86.98(16)
N1 Co1 N2 C19 -3.94(15)
C6 C1 C2 C3 1.4(3)
C7 C1 C2 C3 -179.8(2)
C6 C1 C2 C8 -176.2(2)
C7 C1 C2 C8 2.7(3)
C1 C2 C3 C4 -1.1(4)
C8 C2 C3 C4 176.7(2)
C2 C3 C4 O5 -179.8(2)
C2 C3 C4 C5 0.4(4)
O5 C4 C5 O5' -2.1(8)
C3 C4 C5 O5' 177.7(8)
O5 C4 C5 C6 -179.9(3)
C3 C4 C5 C6 -0.1(4)
O5' C5 C6 C1 -177.4(7)
C4 C5 C6 C1 0.4(4)
C2 C1 C6 C5 -1.0(4)
C7 C1 C6 C5 -179.9(2)
Co1 O2 C7 O1 25.4(3)
Co1 O2 C7 C1 -154.46(16)
C6 C1 C7 O1 8.0(3)
C2 C1 C7 O1 -170.9(2)
C6 C1 C7 O2 -172.1(2)
C2 C1 C7 O2 9.0(3)
C3 C2 C8 O3 78.6(3)
C1 C2 C8 O3 -103.8(3)
C3 C2 C8 O4 -95.3(3)
C1 C2 C8 O4 82.3(3)
C20 N1 C9 C10 0.4(4)
Co1 N1 C9 C10 179.0(2)
N1 C9 C10 C11 0.5(4)
C9 C10 C11 C12 -0.8(4)
C10 C11 C12 C20 0.2(4)
C10 C11 C12 C13 179.7(3)
C11 C12 C13 C14 179.9(3)
C20 C12 C13 C14 -0.7(4)
C12 C13 C14 C15 -1.7(5)
C13 C14 C15 C16 -178.3(3)
C13 C14 C15 C19 1.5(5)
C19 C15 C16 C17 -2.0(4)
C14 C15 C16 C17 177.8(3)
C15 C16 C17 C18 1.3(5)
C19 N2 C18 C17 -1.2(4)
Co1 N2 C18 C17 174.4(2)
C16 C17 C18 N2 0.4(5)
C18 N2 C19 C15 0.4(4)
Co1 N2 C19 C15 -175.97(18)
C18 N2 C19 C20 -179.3(2)
Co1 N2 C19 C20 4.3(2)
C16 C15 C19 N2 1.2(4)
C14 C15 C19 N2 -178.6(2)
C16 C15 C19 C20 -179.1(2)
C14 C15 C19 C20 1.1(4)
C9 N1 C20 C12 -1.0(3)
Co1 N1 C20 C12 -179.80(18)
C9 N1 C20 C19 177.0(2)
Co1 N1 C20 C19 -1.8(2)
C11 C12 C20 N1 0.7(4)
C13 C12 C20 N1 -178.8(2)
C11 C12 C20 C19 -177.3(2)
C13 C12 C20 C19 3.2(4)
N2 C19 C20 N1 -1.8(3)
C15 C19 C20 N1 178.5(2)
N2 C19 C20 C12 176.3(2)
C15 C19 C20 C12 -3.4(3)
